data_1535411
loop_
_publ_author_name
'Bolotina, N.B.'
'Maksimov, B.A.'
'Petricek, V.'
'Simonov, V.I.'

_publ_section_title
;
 Crystal structure of modulated monoclinic Na4 Ti P2 O9 phase at 293K
;
_journal_name_full Kristallografiya
_journal_page_first 611
_journal_page_last 625
_journal_volume 40
_journal_year 1995
_chemical_formula_sum 'Na4 O9 P2 Ti'
_chemical_name_systematic 'Na4 Ti (P O4)2 O'
_space_group_IT_number 13
_symmetry_space_group_name_Hall '-P 2yc'
_symmetry_space_group_name_H-M 'P 1 2/c 1'
_cell_angle_alpha 90
_cell_angle_beta 144.45
_cell_angle_gamma 90
_cell_formula_units_Z 10
_cell_length_a 13.331
_cell_length_b 7.541
_cell_length_c 35.245
_cell_volume 2060.032
_citation_journal_id_ASTM KRISAJ
_cod_data_source_file Bolotina_KRISAJ_1995_1505.cif
_cod_data_source_block Na4O9P2Ti1
_cod_original_formula_sum 'Na4 O9 P2 Ti1'
_cod_database_code 1535411

loop_
_symmetry_equiv_pos_as_xyz
x,y,z
-x,y,-z+1/2
-x,-y,-z
x,-y,z-1/2

loop_
_atom_site_label
_atom_site_type_symbol
_atom_site_fract_x
_atom_site_fract_y
_atom_site_fract_z
_atom_site_occupancy
_atom_site_U_iso_or_equiv
O8 O-2 0.663 0.7083 0.9689 1 0.0
Na4 Na+1 0.0038 0.4594 0.1523 1 0.0
O20 O-2 0.0458 0.666 0.2158 1 0.0
Na5 Na+1 0.0081 0.5262 0.5519 1 0.0
O9 O-2 0.296 0.6253 0.0517 1 0.0
O3 O-2 0.49 0.6387 0.6458 1 0.0
P4 P+5 0.2321 0.286 0.7654 1 0.0
Na7 Na+1 0.2075 0.1982 0.0545 1 0.0
O1 O-2 0.5012 0.5908 0.0516 1 0.0
Na9 Na+1 0.2375 0.2711 0.6672 1 0.0
O15 O-2 0.314 0.0277 0.3883 1 0.0
O21 O-2 0.04 0.676 0.4128 1 0.0
O23 O-2 0.069 0.761 0.826 1 0.0
P5 P+5 0.2189 0.2584 0.9592 1 0.0
O6 O-2 0.641 0.7089 0.557 1 0.0
P1 P+5 0.2391 0.2088 0.1684 1 0.0
Na3 Na+1 0.5 0 0.5 1 0.0
O5 O-2 0.65 0.661 0.3612 1 0.0
Na11 Na+1 0.0214 0.02 0.1601 1 0.0
O2 O-2 0.5 0.562 0.25 1 0.0
O18 O-2 0.229 0.065 0.9525 1 0.0
O10 O-2 0.292 0.602 0.2491 1 0.0
O14 O-2 0.282 0.015 0.177 1 0.0
P3 P+5 0.251 0.2622 0.5738 1 0.0
O12 O-2 0.2916 0.6837 0.6488 1 0.0
O19 O-2 0.059 0.716 0.022 1 0.0
P2 P+5 0.2583 0.2175 0.3771 1 0.0
Na10 Na+1 0.2282 0.2541 0.861 1 0.0
O22 O-2 0.053 0.754 0.6187 1 0.0
O17 O-2 0.257 0.0916 0.7642 1 0.0
Na2 Na+1 0.495 -0.0165 0.299 1 0.0
Ti2 Ti+4 0.4977 0.4607 0.2999 1 0.0
Na6 Na+1 0 0.5792 0.75 1 0.0
O11 O-2 0.287 0.631 0.4455 1 0.0
O4 O-2 0.6569 0.6647 0.1657 1 0.0
Ti3 Ti+4 0.5 0.5 0.5 1 0.0
Ti1 Ti+4 0.4962 0.4766 0.0987 1 0.0
Na1 Na+1 0.5712 0.0483 0.1374 1 0.0
O16 O-2 0.315 0.0728 0.5876 1 0.0
O7 O-2 0.652 0.7275 0.7634 1 0.0
O13 O-2 0.3021 0.6709 0.8547 1 0.0
Na8 Na+1 0.2469 0.2104 0.4797 1 0.0
